data_1566470
loop_
_publ_author_name
'Ruth, Paul Niklas'
'Herbst-Irmer, Regine'
'Stalke, Dietmar'

_publ_section_title
;
 Hirshfeld atom refinement based on projector augmented wave densities
 with periodic boundary conditions
;
_journal_issue 2
_journal_name_full IUCrJ
_journal_page_first 286
_journal_page_last 297
_journal_paper_doi 10.1107/S2052252522001385
_journal_volume 9
_journal_year 2022
_chemical_formula_moiety '2(C4 H3 O4), H12 Mg O6'
_chemical_formula_sum 'C8 H18 Mg O14'
_chemical_formula_weight 362.529
_chemical_name_common 'Magnesium bis(hydrogen maleate) hexahydrate'
_space_group_crystal_system monoclinic
_space_group_IT_number 14
_space_group_name_Hall '-P 2ybc'
_space_group_name_H-M_alt 'P 1 21/c 1'
_symmetry_Int_Tables_number 14
_audit_creation_date 2021-08-19
_audit_creation_method
;
Olex2 1.3
(compiled 2020.11.12 svn.r5f609507 for OlexSys, GUI svn.r6272)
;
_cell_angle_alpha 90
_cell_angle_beta 103.67(3)
_cell_angle_gamma 90
_cell_formula_units_Z 2
_cell_length_a 10.195(2)
_cell_length_b 11.759(2)
_cell_length_c 6.6206(13)
_cell_measurement_reflns_used 256398
_cell_measurement_temperature 15.15
_cell_measurement_theta_max 36.06
_cell_measurement_theta_min 0.86
_cell_volume 771.2(3)
_computing_cell_refinement 'CrystalClear (Rigaku/MSC Inc., 2006)'
_computing_data_collection 'CrystalClear (Rigaku/MSC Inc., 2006)'
_computing_molecular_graphics 'Olex2 1.3 (Dolomanov et al., 2009)'
_computing_publication_material 'Olex2 1.3 (Dolomanov et al., 2009)'
_computing_structure_refinement 'olex2.refine 1.3 (Bourhis et al., 2015)'
_diffrn_ambient_temperature 14.9
_diffrn_measured_fraction_theta_full 1.0000
_diffrn_measured_fraction_theta_max 0.9969
_diffrn_measurement_device_type IPDSC-Q
_diffrn_measurement_method 'phi or omega oscillation scans'
_diffrn_radiation_type synchrotron
_diffrn_radiation_wavelength 0.3532
_diffrn_reflns_av_R_equivalents 0.0265
_diffrn_reflns_av_unetI/netI 0.0088
_diffrn_reflns_Laue_measured_fraction_full 1.0000
_diffrn_reflns_Laue_measured_fraction_max 0.9969
_diffrn_reflns_limit_h_max 23
_diffrn_reflns_limit_h_min -25
_diffrn_reflns_limit_k_max 29
_diffrn_reflns_limit_k_min -29
_diffrn_reflns_limit_l_max 16
_diffrn_reflns_limit_l_min -16
_diffrn_reflns_number 155955
_diffrn_reflns_point_group_measured_fraction_full 1.0000
_diffrn_reflns_point_group_measured_fraction_max 0.9969
_diffrn_reflns_theta_full 12.2349
_diffrn_reflns_theta_max 26.20
_diffrn_reflns_theta_min 1.02
_exptl_absorpt_coefficient_mu 0.049
_exptl_absorpt_correction_type none
_exptl_crystal_colour colorless
_exptl_crystal_density_diffrn 1.561
_exptl_crystal_density_method 'not measured'
_exptl_crystal_description block
_exptl_crystal_F_000 379.961
_exptl_crystal_size_max 0.15
_exptl_crystal_size_mid 0.13
_exptl_crystal_size_min 0.1
_refine_diff_density_max 0.6600
_refine_diff_density_min -0.4856
_refine_diff_density_rms 0.0368
_refine_ls_d_res_high 0.4000
_refine_ls_d_res_low 9.9062
_refine_ls_goodness_of_fit_ref 2.5998
_refine_ls_hydrogen_treatment mixed
_refine_ls_matrix_type full
_refine_ls_number_constraints 0
_refine_ls_number_parameters 187
_refine_ls_number_reflns 12589
_refine_ls_number_restraints 0
_refine_ls_restrained_S_all 2.5998
_refine_ls_R_factor_all 0.0166
_refine_ls_R_factor_gt 0.0148
_refine_ls_shift/su_max 0.0004
_refine_ls_shift/su_mean 0.0000
_refine_ls_structure_factor_coef Fsqd
_refine_ls_weighting_details 'w=1/[\s^2^(Fo^2^)+(0.0000P)^2^] where P=(Fo^2^+2Fc^2^)/3'
_refine_ls_weighting_scheme calc
_refine_ls_wR_factor_gt 0.0295
_refine_ls_wR_factor_ref 0.0296
_reflns_Friedel_coverage 0.0
_reflns_limit_h_max 24
_reflns_limit_h_min -25
_reflns_limit_k_max 29
_reflns_limit_k_min 0
_reflns_limit_l_max 16
_reflns_limit_l_min 0
_reflns_number_gt 11713
_reflns_number_total 12589
_reflns_threshold_expression I>=2u(I)
_cod_data_source_file fc5060.cif
_cod_data_source_block HMa-Mg_NoSpherA2_SCAN_ORCA
_cod_database_code 1566470
_olex2_refinement_description
;
1. Fixed Uiso
 At 1.2 times of:
  All C(H) groups
 At 1.5 times of:
  All O(H) groups
;
_olex2_submission_special_instructions 'No special instructions were received'

loop_
_space_group_symop_id
_space_group_symop_operation_xyz
1 x,y,z
2 -x,y+1/2,-z+1/2
3 -x,-y,-z
4 x,-y-1/2,z-1/2

loop_
_atom_site_label
_atom_site_type_symbol
_atom_site_fract_x
_atom_site_fract_y
_atom_site_fract_z
_atom_site_U_iso_or_equiv
_atom_site_adp_type
_atom_site_occupancy
_atom_site_site_symmetry_order
_atom_site_refinement_flags_posn
_atom_site_refinement_flags_adp
_atom_site_refinement_flags_occupancy
O1 O 0.097296(7) 0.091987(5) 0.872511(11) 0.007949(9) Uani 1.000000 1 . . .
H1 H -0.0217(4) 0.1121(3) 0.8315(6) 0.0231(10) Uani 1.000000 1 . . .
O2 O -0.138400(7) 0.140648(5) 0.783347(12) 0.008899(9) Uani 1.000000 1 . . .
O3 O 0.292803(7) 0.179993(5) 0.918643(11) 0.008239(9) Uani 1.000000 1 . . .
O4 O -0.264781(7) 0.295335(5) 0.716988(12) 0.008765(9) Uani 1.000000 1 . . .
C1 C 0.167204(8) 0.183304(6) 0.887291(12) 0.005807(9) Uani 1.000000 1 . . .
C2 C 0.101212(8) 0.297798(6) 0.869489(13) 0.006643(10) Uani 1.000000 1 . . .
H2 H 0.1735(2) 0.3661(2) 0.8978(5) 0.0247(6) Uani 1.000000 1 . . .
C3 C -0.030932(8) 0.324919(6) 0.822517(13) 0.006843(10) Uani 1.000000 1 . . .
H3 H -0.0587(2) 0.4131(2) 0.8145(5) 0.0255(6) Uani 1.000000 1 . . .
C4 C -0.152885(8) 0.249370(6) 0.771167(12) 0.006068(9) Uani 1.000000 1 . . .
Mg1 Mg 0.5 0.5 1.0 0.005231(7) Uani 1.000000 2 S T P
O5 O 0.509606(7) 0.326548(5) 1.013070(12) 0.009165(10) Uani 1.000000 1 . . .
H4 H 0.5843(3) 0.2833(3) 1.0860(6) 0.0288(8) Uani 1.000000 1 . . .
H5 H 0.4322(3) 0.2766(3) 0.9760(6) 0.0204(7) Uani 1.000000 1 . . .
O6 O 0.649679(8) 0.507804(6) 1.270061(12) 0.011913(12) Uani 1.000000 1 . . .
H6 H 0.6598(3) 0.5604(3) 1.3815(5) 0.0300(8) Uani 1.000000 1 . . .
H7 H 0.7257(3) 0.4595(3) 1.2949(6) 0.0311(8) Uani 1.000000 1 . . .
O7 O 0.649459(8) 0.499682(6) 0.834721(12) 0.010191(10) Uani 1.000000 1 . . .
H8 H 0.6596(3) 0.5597(3) 0.7416(5) 0.0247(7) Uani 1.000000 1 . . .
H9 H 0.6823(3) 0.4304(3) 0.7883(6) 0.0260(7) Uani 1.000000 1 . . .

loop_
_atom_site_aniso_label
_atom_site_aniso_U_11
_atom_site_aniso_U_22
_atom_site_aniso_U_33
_atom_site_aniso_U_12
_atom_site_aniso_U_13
_atom_site_aniso_U_23
O1 0.005067(18) 0.005345(15) 0.01334(2) -0.000330(13) 0.001990(15) 0.000069(15)
H1 0.037(3) 0.0111(16) 0.023(2) -0.0034(17) 0.0108(19) -0.0036(15)
O2 0.005061(19) 0.005854(16) 0.01556(2) -0.000494(13) 0.001994(16) -0.000000(16)
O3 0.004485(18) 0.007093(17) 0.01302(2) -0.000223(13) 0.001826(15) 0.000193(15)
O4 0.004949(19) 0.007702(18) 0.01320(2) 0.000915(14) 0.001263(16) -0.000833(16)
C1 0.00441(2) 0.005539(18) 0.00749(2) -0.000176(15) 0.001441(16) 0.000066(16)
C2 0.00512(2) 0.005373(19) 0.00937(2) -0.000268(15) 0.001589(17) -0.000009(17)
H2 0.0207(14) 0.0162(12) 0.0361(17) -0.0028(10) 0.0048(12) -0.0016(12)
C3 0.00518(2) 0.005349(19) 0.00991(2) -0.000030(16) 0.001592(18) -0.000041(17)
H3 0.0184(13) 0.0161(13) 0.0404(17) 0.0053(10) 0.0040(12) -0.0001(12)
C4 0.00451(2) 0.006128(19) 0.00769(2) 0.000183(16) 0.001684(16) -0.000269(16)
Mg1 0.004091(15) 0.004906(13) 0.006814(14) -0.000138(10) 0.001525(11) -0.000376(10)
O5 0.00651(2) 0.005609(16) 0.01481(2) -0.000382(13) 0.001377(17) 0.000202(16)
H4 0.0244(17) 0.0255(17) 0.036(2) 0.0027(13) 0.0061(14) -0.0007(15)
H5 0.0073(14) 0.0194(15) 0.033(2) -0.0094(12) 0.0031(13) -0.0010(15)
O6 0.00975(2) 0.01212(2) 0.01129(2) 0.004019(18) -0.002659(18) -0.004272(18)
H6 0.034(2) 0.0291(17) 0.0255(17) 0.0003(14) 0.0036(14) -0.0143(15)
H7 0.0268(18) 0.0319(19) 0.033(2) 0.0102(15) 0.0033(14) -0.0027(16)
O7 0.01064(3) 0.008460(19) 0.01390(2) 0.001611(16) 0.00775(2) 0.001573(17)
H8 0.0254(18) 0.0245(15) 0.0283(18) -0.0002(13) 0.0144(14) 0.0077(14)
H9 0.0226(17) 0.0296(16) 0.0281(18) -0.0021(13) 0.0104(13) -0.0022(14)

loop_
_atom_type_symbol
_atom_type_scat_dispersion_real
_atom_type_scat_dispersion_imag
_atom_type_scat_source
_atom_type_scat_dispersion_source
H -0.00003 0.00000 'NoSpherA2: Chem.Sci. 2021, DOI:10.1039/D0SC05526C' custom
C -0.00054 0.00034 'NoSpherA2: Chem.Sci. 2021, DOI:10.1039/D0SC05526C' custom
Mg 0.00850 0.00831 'NoSpherA2: Chem.Sci. 2021, DOI:10.1039/D0SC05526C' custom
O 0.00042 0.00129 'NoSpherA2: Chem.Sci. 2021, DOI:10.1039/D0SC05526C' custom

loop_
_geom_angle_atom_site_label_1
_geom_angle_atom_site_label_2
_geom_angle_atom_site_label_3
_geom_angle
_geom_angle_site_symmetry_1
_geom_angle_site_symmetry_3
_geom_angle_publ_flag
C1 O1 H1 111.49(15) . . ?
O2 H1 O1 174.5(3) . . ?
C4 O2 H1 112.64(15) . . ?
O3 C1 O1 121.155(7) . . ?
C2 C1 O1 121.114(7) . . ?
C2 C1 O3 117.728(7) . . ?
H2 C2 C1 112.39(13) . . ?
C3 C2 C1 129.584(7) . . ?
C3 C2 H2 118.02(13) . . ?
H3 C3 C2 118.52(13) . . ?
C4 C3 C2 129.943(7) . . ?
C4 C3 H3 111.51(13) . . ?
O4 C4 O2 122.455(7) . . ?
C3 C4 O2 119.816(7) . . ?
C3 C4 O4 117.728(7) . . ?
O5 Mg1 O5 180.0 . 3_667 ?
O6 Mg1 O5 89.396(3) . . ?
O6 Mg1 O5 89.396(3) 3_667 3_667 ?
O6 Mg1 O5 90.604(3) . 3_667 ?
O6 Mg1 O5 90.604(3) 3_667 . ?
O6 Mg1 O6 180.0 3_667 . ?
O7 Mg1 O5 90.761(3) . 3_667 ?
O7 Mg1 O5 89.239(3) . . ?
O7 Mg1 O5 89.239(3) 3_667 3_667 ?
O7 Mg1 O5 90.761(3) 3_667 . ?
O7 Mg1 O6 91.597(3) . 3_667 ?
O7 Mg1 O6 88.403(3) . . ?
O7 Mg1 O6 91.597(3) 3_667 . ?
O7 Mg1 O6 88.403(3) 3_667 3_667 ?
O7 Mg1 O7 180.0 . 3_667 ?
H4 O5 Mg1 125.6(2) . 3_667 ?
H5 O5 Mg1 124.58(19) . 3_667 ?
H5 O5 H4 108.2(3) . . ?
H6 O6 Mg1 128.7(2) . . ?
H7 O6 Mg1 122.3(2) . . ?
H7 O6 H6 108.8(3) . . ?
H8 O7 Mg1 122.8(2) . 3_667 ?
H9 O7 Mg1 121.8(2) . 3_667 ?
H9 O7 H8 108.7(3) . . ?

loop_
_geom_bond_atom_site_label_1
_geom_bond_atom_site_label_2
_geom_bond_distance
_geom_bond_site_symmetry_2
_geom_bond_publ_flag
O1 H1 1.203(4) . ?
O1 C1 1.2797(2) . ?
H1 O2 1.204(4) . ?
O2 C4 1.2873(2) . ?
O3 C1 1.2484(3) . ?
O4 C4 1.2364(3) . ?
C1 C2 1.4972(2) . ?
C2 H2 1.076(2) . ?
C2 C3 1.3474(3) . ?
C3 H3 1.073(2) . ?
C3 C4 1.5003(3) . ?
Mg1 O5 2.0428(4) . ?
Mg1 O5 2.0428(4) 3_667 ?
Mg1 O6 2.0602(7) . ?
Mg1 O6 2.0602(7) 3_667 ?
Mg1 O7 2.0754(5) 3_667 ?
Mg1 O7 2.0754(5) . ?
O5 H4 0.948(3) . ?
O5 H5 0.968(3) . ?
O6 H6 0.949(3) . ?
O6 H7 0.944(3) . ?
O7 H8 0.958(3) . ?
O7 H9 0.959(3) . ?

loop_
_geom_torsion_atom_site_label_1
_geom_torsion_atom_site_label_2
_geom_torsion_atom_site_label_3
_geom_torsion_atom_site_label_4
_geom_torsion
_geom_torsion_site_symmetry_1
_geom_torsion_site_symmetry_2
_geom_torsion_site_symmetry_3
_geom_torsion_site_symmetry_4
_geom_torsion_publ_flag
O1 C1 C2 C3 -5.542(10) . . . . ?
O2 C4 C3 C2 5.247(10) . . . . ?
O3 C1 C2 C3 175.001(8) . . . . ?
O4 C4 C3 C2 -174.370(8) . . . . ?
C1 C2 C3 C4 -0.780(12) . . . . ?
